data_7109734
loop_
_publ_author_name
'Rui-Li Sang'
'Li Xu'

_publ_section_title
;
 Unprecedented infinite lanthanide hydroxide ribbons
 [Ln\3(mu\3-OH)\3]n^6n+^ in a 3-D metal-organic framework
;
_journal_name_full Chem.Commun.
_journal_page_first 8344
_journal_paper_doi 10.1039/c3cc44181d
_journal_volume 49
_journal_year 2013
_chemical_formula_sum 'C36 H49 La3 N12 O20'
_chemical_formula_weight 1386.60
_chemical_name_systematic
;
?
;
_space_group_IT_number 19
_symmetry_cell_setting orthorhombic
_symmetry_space_group_name_Hall 'P 2ac 2ab'
_symmetry_space_group_name_H-M 'P 21 21 21'
_atom_sites_solution_hydrogens geom
_atom_sites_solution_primary direct
_atom_sites_solution_secondary difmap
_audit_creation_method SHELXL-97
_cell_angle_alpha 90.00
_cell_angle_beta 90.00
_cell_angle_gamma 90.00
_cell_formula_units_Z 4
_cell_length_a 10.874(4)
_cell_length_b 18.405(8)
_cell_length_c 25.171(11)
_cell_measurement_reflns_used 16224
_cell_measurement_temperature 293(2)
_cell_measurement_theta_max 27.4584
_cell_measurement_theta_min 2.1739
_cell_volume 5038(4)
_computing_cell_refinement 'CrystalClear (Rigaku Inc., 2007)'
_computing_data_collection 'CrystalClear (Rigaku Inc., 2007)'
_computing_data_reduction 'CrystalClear (Rigaku Inc., 2007)'
_computing_structure_refinement 'SHELXL-97 (Sheldrick, 1997)'
_computing_structure_solution 'SHELXS-97 (Sheldrick, 1990)'
_diffrn_ambient_temperature 293(2)
_diffrn_detector_area_resol_mean 28.5714
_diffrn_measured_fraction_theta_full 0.997
_diffrn_measured_fraction_theta_max 0.997
_diffrn_measurement_device_type 'Saturn724+ (2x2 bin mode)'
_diffrn_measurement_method CCD_Profile_fitting
_diffrn_radiation_monochromator graphite
_diffrn_radiation_source 'fine-focus sealed tube'
_diffrn_radiation_type MoK\a
_diffrn_radiation_wavelength 0.71073
_diffrn_reflns_av_R_equivalents 0.1054
_diffrn_reflns_av_sigmaI/netI 0.1044
_diffrn_reflns_limit_h_max 13
_diffrn_reflns_limit_h_min -14
_diffrn_reflns_limit_k_max 23
_diffrn_reflns_limit_k_min -23
_diffrn_reflns_limit_l_max 31
_diffrn_reflns_limit_l_min -32
_diffrn_reflns_number 42766
_diffrn_reflns_theta_full 27.38
_diffrn_reflns_theta_max 27.38
_diffrn_reflns_theta_min 2.04
_exptl_absorpt_coefficient_mu 2.583
_exptl_absorpt_correction_T_max 1.0000
_exptl_absorpt_correction_T_min 0.5853
_exptl_absorpt_correction_type multi-scan
_exptl_crystal_colour Colorless
_exptl_crystal_density_diffrn 1.828
_exptl_crystal_density_method 'not measured'
_exptl_crystal_description Prism
_exptl_crystal_F_000 2720
_exptl_crystal_size_max 0.4000
_exptl_crystal_size_mid 0.2000
_exptl_crystal_size_min 0.0600
_refine_diff_density_max 2.006
_refine_diff_density_min -1.503
_refine_diff_density_rms 0.216
_refine_ls_abs_structure_details 'Flack H D (1983), Acta Cryst. A39, 876-881'
_refine_ls_abs_structure_Flack 0.03(3)
_refine_ls_extinction_method none
_refine_ls_goodness_of_fit_ref 1.152
_refine_ls_hydrogen_treatment constr
_refine_ls_matrix_type full
_refine_ls_number_parameters 633
_refine_ls_number_reflns 11382
_refine_ls_number_restraints 28
_refine_ls_restrained_S_all 1.153
_refine_ls_R_factor_all 0.0770
_refine_ls_R_factor_gt 0.0710
_refine_ls_shift/su_max 0.000
_refine_ls_shift/su_mean 0.000
_refine_ls_structure_factor_coef Fsqd
_refine_ls_weighting_details 'calc w=1/[\s^2^(Fo^2^)+(0.0518P)^2^+20.9717P] where P=(Fo^2^+2Fc^2^)/3'
_refine_ls_weighting_scheme calc
_refine_ls_wR_factor_gt 0.1633
_refine_ls_wR_factor_ref 0.1715
_reflns_number_gt 10572
_reflns_number_total 11382
_reflns_threshold_expression >2sigma(I)
_cod_data_source_file c3cc44181d.txt
_cod_data_source_block 3
_cod_database_code 7109734

loop_
_symmetry_equiv_pos_as_xyz
'x, y, z'
'-x+1/2, -y, z+1/2'
'x+1/2, -y+1/2, -z'
'-x, y+1/2, -z+1/2'

loop_
_atom_site_label
_atom_site_type_symbol
_atom_site_fract_x
_atom_site_fract_y
_atom_site_fract_z
_atom_site_U_iso_or_equiv
_atom_site_adp_type
_atom_site_occupancy
_atom_site_symmetry_multiplicity
_atom_site_calc_flag
_atom_site_refinement_flags
_atom_site_disorder_assembly
_atom_site_disorder_group
La1 La 1.09894(6) 0.14254(4) 0.02923(2) 0.02277(14) Uani 1 1 d . . .
La2 La 0.89916(6) 0.30952(3) 0.06818(2) 0.02213(14) Uani 1 1 d . . .
La3 La 0.72870(6) 0.14351(4) -0.00728(2) 0.02182(14) Uani 1 1 d . . .
O1 O 0.9230(6) 0.2128(4) -0.0071(3) 0.0215(15) Uani 1 1 d . . .
H1C H 0.9384 0.2372 -0.0345 0.032 Uiso 1 1 d R . .
O2 O 0.6977 0.2690 0.0345 0.025 Uani 1 1 d . . .
H2C H 0.6593 0.2690 0.0636 0.037 Uiso 1 1 d R . .
O3 O 1.1239(6) 0.2658(4) 0.0668(3) 0.0212(15) Uani 1 1 d D . .
H3C H 1.1339 0.2636 0.1000 0.032 Uiso 1 1 d RD . .
O4 O 1.1845 0.1207 0.1246 0.053 Uani 1 1 d . . .
H4C H 1.1962 0.0861 0.1495 0.080 Uiso 1 1 d R . .
H4D H 1.1832 0.1579 0.1446 0.080 Uiso 1 1 d R . .
O5 O 0.8403(8) 0.1061(5) -0.0937(3) 0.038(2) Uani 1 1 d . . .
H5C H 0.8946 0.0752 -0.0771 0.057 Uiso 1 1 d R . .
H5D H 0.7883 0.0759 -0.1113 0.057 Uiso 1 1 d R . .
O6 O 0.9212(7) 0.1721(4) 0.0977(3) 0.0268(17) Uani 1 1 d . . .
O7 O 0.7357(9) 0.1208(5) 0.0925(4) 0.044(2) Uani 1 1 d . . .
O8 O 0.4108(9) -0.0828(6) 0.4361(4) 0.047(2) Uani 1 1 d . . .
O9 O 0.2198(10) -0.0797(5) 0.4033(4) 0.051(3) Uani 1 1 d . . .
O10 O 0.7667(9) 0.2801(6) 0.1517(3) 0.045(3) Uani 1 1 d . . .
O11 O 0.9575(9) 0.3103(6) 0.1697(3) 0.040(2) Uani 1 1 d . . .
O12 O 0.4899(7) 0.6481(5) 0.4773(3) 0.0328(18) Uani 1 1 d . . .
O13 O 0.6800(8) 0.6073(5) 0.4809(3) 0.035(2) Uani 1 1 d . . .
O14 O 0.9074(8) 0.0569(4) 0.0173(4) 0.034(2) Uani 1 1 d . . .
O15 O 1.0708(10) 0.0011(5) 0.0475(5) 0.051(3) Uani 1 1 d . . .
O16 O 1.1376(9) -0.5074(5) 0.0174(4) 0.043(2) Uani 1 1 d . . .
O17 O 1.0596(8) -0.5852(5) 0.0746(4) 0.035(2) Uani 1 1 d . . .
N1 N 0.7628(11) 0.0215(7) 0.2405(5) 0.047(3) Uani 1 1 d . . .
N2 N 0.7423(11) -0.0091(6) 0.3258(4) 0.040(3) Uani 1 1 d . . .
N3 N 0.4985(13) 0.0786(7) 0.3208(6) 0.064(4) Uani 1 1 d . B .
N4 N 0.5932(16) 0.1445(10) 0.2608(8) 0.101(7) Uani 1 1 d . B .
N5 N 0.7244(12) 0.4044(7) 0.2673(5) 0.047(3) Uani 1 1 d . . .
N6 N 0.7102(13) 0.5134(8) 0.3069(5) 0.058(4) Uani 1 1 d . . .
N7 N 0.5349(11) 0.4337(6) 0.3842(5) 0.041(3) Uani 1 1 d . . .
N8 N 0.4668(14) 0.3788(9) 0.3117(6) 0.065(4) Uani 1 1 d . . .
N9 N 0.9236(16) -0.2022(8) -0.0039(7) 0.074(5) Uani 1 1 d . . .
N10 N 0.8468(19) -0.3152(9) -0.0059(8) 0.096(6) Uani 1 1 d . . .
N11 N 0.9862(16) -0.3308(7) 0.1007(6) 0.066(4) Uani 1 1 d . . .
N12 N 0.8828(18) -0.2292(9) 0.1161(8) 0.091(7) Uani 1 1 d . . .
C1 C 0.6973(14) 0.0327(9) 0.2852(6) 0.045(4) Uani 1 1 d . B .
C2 C 0.8381(13) -0.0446(9) 0.3060(5) 0.045(4) Uani 1 1 d . . .
H2 H 0.8870 -0.0771 0.3248 0.054 Uiso 1 1 calc R . .
C3 C 0.8541(14) -0.0259(10) 0.2533(6) 0.050(4) Uani 1 1 d . . .
H3 H 0.9157 -0.0427 0.2308 0.060 Uiso 1 1 calc R . .
C4 C 0.7435(16) 0.0519(8) 0.1867(5) 0.051(4) Uani 1 1 d . . .
H4A H 0.6701 0.0819 0.1867 0.061 Uiso 1 1 calc R . .
H4B H 0.7307 0.0126 0.1617 0.061 Uiso 1 1 calc R . .
C5 C 0.8509(14) 0.0965(8) 0.1692(5) 0.042(3) Uani 1 1 d . . .
H5A H 0.8665 0.1338 0.1955 0.050 Uiso 1 1 calc R . .
H5B H 0.9231 0.0656 0.1675 0.050 Uiso 1 1 calc R . .
C6 C 0.8324(11) 0.1316(6) 0.1167(5) 0.028(3) Uani 1 1 d . . .
C8 C 0.484(2) 0.1734(12) 0.2721(11) 0.101(9) Uani 1 1 d . . .
H8 H 0.4503 0.2134 0.2548 0.121 Uiso 1 1 calc R . .
C9 C 0.4286(18) 0.1372(10) 0.3116(9) 0.085(7) Uani 1 1 d . . .
H9 H 0.3565 0.1502 0.3291 0.102 Uiso 1 1 calc R . .
C10 C 0.4750(15) 0.0253(11) 0.3577(10) 0.093(7) Uani 1 1 d DU . .
H10A H 0.5265 0.0348 0.3884 0.111 Uiso 1 1 calc R A 1
H10B H 0.5021 -0.0205 0.3426 0.111 Uiso 1 1 calc R A 1
C7 C 0.5970(16) 0.0853(9) 0.2904(7) 0.054(4) Uani 1 1 d . . .
C11A C 0.3450(18) 0.0146(15) 0.3776(17) 0.090(8) Uani 0.63(3) 1 d PDU B 1
H11A H 0.2886 0.0175 0.3478 0.108 Uiso 0.63(3) 1 calc PR B 1
H11B H 0.3247 0.0534 0.4021 0.108 Uiso 0.63(3) 1 calc PR B 1
C11B C 0.374(4) -0.026(2) 0.3525(11) 0.091(8) Uani 0.37(3) 1 d PDU B 2
H11C H 0.4011 -0.0663 0.3301 0.109 Uiso 0.37(3) 1 calc PR B 2
H11D H 0.3062 -0.0027 0.3347 0.109 Uiso 0.37(3) 1 calc PR B 2
C12 C 0.3279(14) -0.0577(8) 0.4052(5) 0.042(3) Uani 1 1 d D . .
C13 C 0.6620(15) 0.4474(8) 0.3018(6) 0.044(4) Uani 1 1 d . . .
C14 C 0.8035(17) 0.5133(10) 0.2685(6) 0.063(5) Uani 1 1 d . . .
H14 H 0.8512 0.5536 0.2601 0.075 Uiso 1 1 calc R . .
C15 C 0.8157(17) 0.4477(10) 0.2452(6) 0.062(5) Uani 1 1 d . . .
H15 H 0.8732 0.4342 0.2197 0.074 Uiso 1 1 calc R . .
C16 C 0.7033(15) 0.3239(8) 0.2600(6) 0.051(4) Uani 1 1 d . . .
H16A H 0.6394 0.3166 0.2336 0.061 Uiso 1 1 calc R . .
H16B H 0.6747 0.3033 0.2933 0.061 Uiso 1 1 calc R . .
C17 C 0.8202(15) 0.2836(9) 0.2423(6) 0.049(4) Uani 1 1 d . . .
H17A H 0.8895 0.3012 0.2629 0.058 Uiso 1 1 calc R . .
H17B H 0.8107 0.2322 0.2498 0.058 Uiso 1 1 calc R . .
C18 C 0.8480(14) 0.2932(8) 0.1837(5) 0.040(3) Uani 1 1 d . . .
C19 C 0.5563(14) 0.4184(7) 0.3318(5) 0.041(3) Uani 1 1 d . . .
C20 C 0.3879(15) 0.3663(9) 0.3527(7) 0.057(4) Uani 1 1 d . . .
H20 H 0.3174 0.3379 0.3505 0.068 Uiso 1 1 calc R . .
C21 C 0.4264(14) 0.4012(9) 0.3971(7) 0.052(4) Uani 1 1 d . . .
H21 H 0.3867 0.4027 0.4298 0.062 Uiso 1 1 calc R . .
C22 C 0.6010(13) 0.4860(8) 0.4190(5) 0.038(3) Uani 1 1 d . . .
H22A H 0.6870 0.4882 0.4089 0.045 Uiso 1 1 calc R . .
H22B H 0.5965 0.4699 0.4557 0.045 Uiso 1 1 calc R . .
C23 C 0.5439(13) 0.5596(8) 0.4138(5) 0.039(3) Uani 1 1 d . . .
H23A H 0.5733 0.5825 0.3815 0.047 Uiso 1 1 calc R . .
H23B H 0.4554 0.5545 0.4109 0.047 Uiso 1 1 calc R . .
C24 C 0.5733(12) 0.6056(7) 0.4591(5) 0.035(3) Uani 1 1 d . . .
C25 C 0.8999(19) -0.2672(8) 0.0233(8) 0.067(5) Uani 1 1 d . . .
C26 C 0.834(3) -0.2846(9) -0.0545(9) 0.099(9) Uani 1 1 d . . .
H26 H 0.7974 -0.3066 -0.0836 0.119 Uiso 1 1 calc R . .
C27 C 0.887(3) -0.2129(12) -0.0542(9) 0.102(9) Uani 1 1 d . . .
H27 H 0.8950 -0.1810 -0.0827 0.123 Uiso 1 1 calc R . .
C28 C 0.9896(19) -0.1342(9) 0.0143(10) 0.085(7) Uani 1 1 d . . .
H28A H 1.0279 -0.1429 0.0485 0.102 Uiso 1 1 calc R . .
H28B H 1.0537 -0.1219 -0.0109 0.102 Uiso 1 1 calc R . .
C29 C 0.8997(14) -0.0721(7) 0.0187(8) 0.057(5) Uani 1 1 d . . .
H29A H 0.8424 -0.0820 0.0474 0.068 Uiso 1 1 calc R . .
H29B H 0.8529 -0.0685 -0.0140 0.068 Uiso 1 1 calc R . .
C30 C 0.9636(12) -0.0006(7) 0.0292(6) 0.040(3) Uani 1 1 d . . .
C31 C 0.9224(19) -0.2738(8) 0.0793(8) 0.065(5) Uani 1 1 d . . .
C32 C 0.916(2) -0.2623(13) 0.1663(11) 0.108(10) Uani 1 1 d . . .
H32 H 0.8949 -0.2436 0.1994 0.129 Uiso 1 1 calc R . .
C33 C 0.984(2) -0.3267(12) 0.1583(9) 0.084(7) Uani 1 1 d . . .
H33 H 1.0190 -0.3580 0.1832 0.101 Uiso 1 1 calc R . .
C34 C 1.0567(18) -0.3884(8) 0.0725(8) 0.063(5) Uani 1 1 d . . .
H34A H 1.0583 -0.3779 0.0347 0.075 Uiso 1 1 calc R . .
H34B H 1.1408 -0.3889 0.0853 0.075 Uiso 1 1 calc R . .
C35 C 1.0006(14) -0.4600(8) 0.0812(6) 0.046(4) Uani 1 1 d . . .
H35A H 0.9176 -0.4597 0.0671 0.055 Uiso 1 1 calc R . .
H35B H 0.9953 -0.4690 0.1191 0.055 Uiso 1 1 calc R . .
C36 C 1.0725(12) -0.5213(6) 0.0553(5) 0.033(3) Uani 1 1 d . . .
O1W O 0.1775(12) 0.2402(8) 0.1900(5) 0.080(4) Uani 1 1 d . . .
H1WA H 0.1290 0.2691 0.1718 0.120 Uiso 1 1 d R . .
H1WB H 0.2394 0.2673 0.1960 0.120 Uiso 1 1 d R . .
O2W O 0.5054(13) 0.2430(8) 0.1260(5) 0.083(4) Uani 1 1 d D . .
H2WB H 0.5692 0.2265 0.1471 0.124 Uiso 1 1 d RD . .
H2WA H 0.5064 0.2171 0.0980 0.124 Uiso 1 1 d RD . .
O3W O 0.8890(13) 0.1660(7) 0.7895(5) 0.082(4) Uani 1 1 d . . .
H3WA H 0.8621 0.1224 0.7987 0.123 Uiso 1 1 d R . .
H3WB H 0.8979 0.1870 0.8246 0.123 Uiso 1 1 d R . .

loop_
_atom_site_aniso_label
_atom_site_aniso_U_11
_atom_site_aniso_U_22
_atom_site_aniso_U_33
_atom_site_aniso_U_23
_atom_site_aniso_U_13
_atom_site_aniso_U_12
La1 0.0201(3) 0.0204(3) 0.0278(3) 0.0006(3) 0.0002(3) -0.0002(3)
La2 0.0201(3) 0.0224(3) 0.0240(3) -0.0021(2) 0.0003(3) -0.0005(3)
La3 0.0196(3) 0.0198(3) 0.0261(3) 0.0001(2) -0.0010(2) -0.0006(2)
O1 0.018(4) 0.027(4) 0.020(3) 0.002(3) 0.004(3) -0.002(3)
O2 0.019 0.031 0.025 0.001 -0.006 0.003
O3 0.022(4) 0.022(4) 0.020(3) 0.001(3) -0.001(3) -0.008(3)
O4 0.070 0.060 0.030 -0.005 -0.005 -0.016
O5 0.031(5) 0.051(6) 0.032(5) -0.015(4) 0.008(4) -0.005(4)
O6 0.024(4) 0.025(4) 0.031(4) -0.001(3) 0.007(3) -0.004(3)
O7 0.043(6) 0.052(6) 0.038(5) 0.018(4) -0.009(5) -0.003(5)
O8 0.039(5) 0.056(6) 0.045(5) 0.015(5) -0.001(5) -0.009(5)
O9 0.038(6) 0.040(6) 0.074(7) 0.023(5) -0.011(6) -0.016(5)
O10 0.036(5) 0.073(7) 0.027(4) -0.015(4) 0.005(4) -0.006(5)
O11 0.036(5) 0.053(6) 0.030(4) -0.008(4) -0.009(4) 0.002(5)
O12 0.025(4) 0.039(5) 0.034(4) -0.009(4) 0.001(4) -0.005(4)
O13 0.021(4) 0.045(5) 0.040(5) -0.004(4) 0.005(4) -0.005(4)
O14 0.032(4) 0.015(4) 0.054(5) 0.004(3) 0.005(4) -0.002(3)
O15 0.052(7) 0.031(5) 0.071(7) 0.008(5) -0.022(6) -0.005(5)
O16 0.050(6) 0.029(5) 0.050(6) -0.009(4) 0.007(5) 0.007(4)
O17 0.037(5) 0.027(5) 0.041(5) -0.001(4) -0.005(4) 0.004(4)
N1 0.029(6) 0.071(9) 0.040(6) 0.029(6) -0.003(5) 0.009(6)
N2 0.037(7) 0.039(6) 0.045(6) 0.021(5) 0.014(5) 0.004(5)
N3 0.061(9) 0.038(8) 0.093(11) 0.043(7) 0.031(8) 0.007(6)
N4 0.061(10) 0.093(13) 0.148(17) 0.080(13) 0.030(11) 0.008(11)
N5 0.049(8) 0.039(7) 0.052(7) -0.012(5) 0.024(7) -0.015(6)
N6 0.055(8) 0.053(8) 0.067(8) -0.030(7) 0.019(7) -0.032(7)
N7 0.042(7) 0.037(6) 0.043(6) -0.011(5) 0.020(5) -0.009(5)
N8 0.059(9) 0.069(11) 0.069(9) -0.031(8) 0.008(8) -0.022(8)
N9 0.094(12) 0.042(9) 0.086(11) -0.018(8) -0.018(10) 0.009(8)
N10 0.126(16) 0.043(9) 0.120(16) -0.035(10) -0.016(14) -0.010(10)
N11 0.102(13) 0.031(7) 0.066(9) -0.019(6) 0.020(9) 0.012(7)
N12 0.091(13) 0.055(10) 0.128(16) -0.062(11) -0.025(13) 0.027(10)
C1 0.037(8) 0.056(9) 0.041(7) 0.013(6) -0.001(6) -0.011(7)
C2 0.035(8) 0.069(11) 0.032(7) 0.017(7) -0.024(6) 0.000(7)
C3 0.037(8) 0.066(11) 0.048(8) 0.006(7) 0.014(7) -0.004(8)
C4 0.067(11) 0.052(9) 0.034(7) 0.031(6) -0.002(7) -0.017(8)
C5 0.052(9) 0.051(9) 0.023(6) 0.015(6) -0.009(6) -0.012(7)
C6 0.028(6) 0.023(6) 0.033(6) 0.010(4) 0.008(5) 0.001(5)
C8 0.076(15) 0.061(14) 0.17(2) 0.065(16) 0.002(17) 0.013(11)
C9 0.063(12) 0.055(12) 0.138(19) 0.061(13) 0.012(12) 0.012(10)
C10 0.046(9) 0.076(12) 0.157(18) 0.080(12) 0.031(10) 0.022(8)
C7 0.043(9) 0.049(9) 0.070(10) 0.025(8) 0.004(9) -0.005(8)
C11A 0.046(10) 0.072(13) 0.152(19) 0.081(13) 0.029(11) 0.018(10)
C11B 0.046(11) 0.075(13) 0.152(19) 0.081(14) 0.027(12) 0.022(9)
C12 0.047(9) 0.052(9) 0.027(6) 0.017(6) -0.007(6) -0.009(7)
C13 0.051(9) 0.032(7) 0.050(8) -0.013(6) 0.013(7) -0.007(6)
C14 0.070(12) 0.065(11) 0.053(9) -0.026(8) 0.020(9) -0.031(10)
C15 0.074(12) 0.075(12) 0.037(8) -0.037(8) 0.023(8) -0.024(10)
C16 0.059(10) 0.050(9) 0.044(8) -0.009(7) 0.019(8) -0.012(8)
C17 0.058(10) 0.049(9) 0.039(7) -0.006(6) 0.021(7) 0.015(7)
C18 0.044(8) 0.038(8) 0.037(7) -0.017(6) 0.003(6) 0.002(6)
C19 0.058(9) 0.034(7) 0.032(6) -0.016(5) 0.014(6) -0.006(6)
C20 0.039(9) 0.044(9) 0.087(12) -0.007(8) 0.007(9) -0.014(7)
C21 0.042(9) 0.050(9) 0.064(10) -0.011(8) 0.013(8) -0.005(7)
C22 0.030(7) 0.055(8) 0.027(6) -0.017(5) -0.001(5) -0.005(6)
C23 0.033(7) 0.050(8) 0.035(7) -0.023(6) -0.005(6) 0.001(6)
C24 0.028(7) 0.029(6) 0.047(7) -0.012(5) -0.009(6) 0.004(5)
C25 0.089(13) 0.021(7) 0.092(13) -0.019(8) -0.008(12) -0.018(8)
C26 0.18(3) 0.019(8) 0.098(16) -0.012(9) -0.046(17) -0.011(11)
C27 0.17(3) 0.070(15) 0.071(14) -0.005(11) -0.012(16) -0.004(17)
C28 0.086(14) 0.023(8) 0.15(2) 0.001(10) -0.035(14) 0.011(8)
C29 0.035(7) 0.014(6) 0.122(15) 0.007(7) -0.019(10) 0.005(5)
C30 0.032(7) 0.024(6) 0.064(9) -0.004(6) -0.004(7) 0.001(5)
C31 0.081(13) 0.018(7) 0.097(14) -0.016(8) 0.010(11) 0.000(7)
C32 0.087(17) 0.096(18) 0.14(2) -0.081(18) -0.023(18) 0.026(15)
C33 0.093(16) 0.062(14) 0.097(16) -0.024(12) 0.001(14) 0.014(11)
C34 0.084(13) 0.024(7) 0.080(12) -0.020(7) 0.030(11) 0.002(7)
C35 0.044(8) 0.036(8) 0.057(9) -0.009(6) 0.026(7) -0.002(6)
C36 0.036(7) 0.018(6) 0.046(7) -0.013(5) 0.004(6) 0.010(5)
O1W 0.072(9) 0.086(10) 0.081(9) -0.029(8) -0.030(8) 0.026(8)
O2W 0.076(10) 0.112(13) 0.060(8) -0.014(8) 0.015(8) -0.010(9)
O3W 0.085(10) 0.080(10) 0.082(9) -0.008(7) 0.022(8) -0.024(8)

loop_
_atom_type_symbol
_atom_type_description
_atom_type_scat_dispersion_real
_atom_type_scat_dispersion_imag
_atom_type_scat_source
C C 0.0033 0.0016 'International Tables Vol C Tables 4.2.6.8 and 6.1.1.4'
H H 0.0000 0.0000 'International Tables Vol C Tables 4.2.6.8 and 6.1.1.4'
La La -0.2871 2.4523 'International Tables Vol C Tables 4.2.6.8 and 6.1.1.4'
N N 0.0061 0.0033 'International Tables Vol C Tables 4.2.6.8 and 6.1.1.4'
O O 0.0106 0.0060 'International Tables Vol C Tables 4.2.6.8 and 6.1.1.4'

loop_
_geom_angle_atom_site_label_1
_geom_angle_atom_site_label_2
_geom_angle_atom_site_label_3
_geom_angle
_geom_angle_site_symmetry_1
_geom_angle_site_symmetry_3
O3 La1 O1 75.4(2) . .
O3 La1 O13 99.9(3) . 4_745
O1 La1 O13 146.8(3) . 4_745
O3 La1 O2 66.72(17) . 3
O1 La1 O2 75.99(17) . 3
O13 La1 O2 72.2(2) 4_745 3
O3 La1 O8 137.7(3) . 2_654
O1 La1 O8 81.7(3) . 2_654
O13 La1 O8 80.6(3) 4_745 2_654
O2 La1 O8 73.5(2) 3 2_654
O3 La1 O4 75.53(17) . .
O1 La1 O4 134.02(17) . .
O13 La1 O4 73.2(2) 4_745 .
O2 La1 O4 122.20(3) 3 .
O8 La1 O4 141.5(2) 2_654 .
O3 La1 O14 132.9(2) . .
O1 La1 O14 70.1(2) . .
O13 La1 O14 126.4(3) 4_745 .
O2 La1 O14 130.59(19) 3 .
O8 La1 O14 67.0(3) 2_654 .
O4 La1 O14 107.21(19) . .
O3 La1 O6 69.0(2) . .
O1 La1 O6 64.6(2) . .
O13 La1 O6 145.2(3) 4_745 .
O2 La1 O6 126.28(17) 3 .
O8 La1 O6 130.3(3) 2_654 .
O4 La1 O6 72.09(18) . .
O14 La1 O6 67.6(3) . .
O3 La1 O15 147.5(3) . .
O1 La1 O15 119.0(3) . .
O13 La1 O15 82.8(3) 4_745 .
O2 La1 O15 142.1(3) 3 .
O8 La1 O15 74.8(3) 2_654 .
O4 La1 O15 74.4(2) . .
O14 La1 O15 48.9(3) . .
O6 La1 O15 90.3(3) . .
O3 La1 C30 148.7(3) . .
O1 La1 C30 94.5(3) . .
O13 La1 C30 104.0(3) 4_745 .
O2 La1 C30 140.3(3) 3 .
O8 La1 C30 67.0(4) 2_654 .
O4 La1 C30 92.3(3) . .
O14 La1 C30 24.5(3) . .
O6 La1 C30 79.9(3) . .
O15 La1 C30 24.5(3) . .
O3 La1 La2 40.54(17) . .
O1 La1 La2 41.52(17) . .
O13 La1 La2 140.1(2) 4_745 .
O2 La1 La2 83.58(3) 3 .
O8 La1 La2 122.7(2) 2_654 .
O4 La1 La2 95.12(3) . .
O14 La1 La2 93.44(18) . .
O6 La1 La2 42.71(17) . .
O15 La1 La2 131.7(3) . .
C30 La1 La2 114.7(3) . .
O3 La1 La3 100.85(17) . .
O1 La1 La3 33.37(17) . .
O13 La1 La3 156.2(2) 4_745 .
O2 La1 La3 105.69(3) 3 .
O8 La1 La3 76.1(2) 2_654 .
O4 La1 La3 123.63(2) . .
O14 La1 La3 37.33(18) . .
O6 La1 La3 55.40(18) . .
O15 La1 La3 86.0(2) . .
C30 La1 La3 61.8(3) . .
La2 La1 La3 60.53(2) . .
O2 La2 O9 83.5(2) . 4_655
O2 La2 O3 138.15(16) . .
O9 La2 O3 138.2(3) 4_655 .
O2 La2 O10 73.9(2) . .
O9 La2 O10 69.8(4) 4_655 .
O3 La2 O10 118.1(3) . .
O2 La2 O17 147.10(19) . 1_565
O9 La2 O17 74.1(3) 4_655 1_565
O3 La2 O17 66.3(2) . 1_565
O10 La2 O17 118.2(3) . 1_565
O2 La2 O1 68.44(15) . .
O9 La2 O1 144.0(3) 4_655 .
O3 La2 O1 71.5(2) . .
O10 La2 O1 119.9(3) . .
O17 La2 O1 119.0(3) 1_565 .
O2 La2 O11 123.3(2) . .
O9 La2 O11 81.0(3) 4_655 .
O3 La2 O11 77.6(3) . .
O10 La2 O11 49.5(3) . .
O17 La2 O11 77.0(3) 1_565 .
O1 La2 O11 133.1(3) . .
O2 La2 O6 83.56(18) . .
O9 La2 O6 137.7(3) 4_655 .
O3 La2 O6 67.6(2) . .
O10 La2 O6 67.9(3) . .
O17 La2 O6 129.1(3) 1_565 .
O1 La2 O6 62.9(2) . .
O11 La2 O6 73.2(3) . .
O2 La2 O12 101.15(17) . 2_664
O9 La2 O12 103.7(3) 4_655 2_664
O3 La2 O12 69.8(2) . 2_664
O10 La2 O12 172.0(3) . 2_664
O17 La2 O12 62.6(3) 1_565 2_664
O1 La2 O12 62.5(3) . 2_664
O11 La2 O12 135.4(3) . 2_664
O6 La2 O12 118.3(3) . 2_664
O2 La2 O13 67.92(17) . 2_664
O9 La2 O13 68.0(3) 4_655 2_664
O3 La2 O13 116.8(2) . 2_664
O10 La2 O13 125.0(3) . 2_664
O17 La2 O13 81.3(3) 1_565 2_664
O1 La2 O13 80.5(3) . 2_664
O11 La2 O13 146.0(3) . 2_664
O6 La2 O13 140.1(3) . 2_664
O12 La2 O13 47.0(2) 2_664 2_664
O2 La2 C18 98.0(3) . .
O9 La2 C18 73.0(4) 4_655 .
O3 La2 C18 99.2(3) . .
O10 La2 C18 24.1(3) . .
O17 La2 C18 98.0(3) 1_565 .
O1 La2 C18 131.2(3) . .
O11 La2 C18 25.5(3) . .
O6 La2 C18 69.3(3) . .
O12 La2 C18 160.1(3) 2_664 .
O13 La2 C18 139.5(3) 2_664 .
O2 La2 La1 99.83(3) . .
O9 La2 La1 176.6(2) 4_655 .
O3 La2 La1 38.64(15) . .
O10 La2 La1 110.4(2) . .
O17 La2 La1 103.2(2) 1_565 .
O1 La2 La1 39.06(16) . .
O11 La2 La1 96.6(2) . .
O6 La2 La1 42.72(17) . .
O12 La2 La1 76.4(2) 2_664 .
O13 La2 La1 113.87(19) 2_664 .
C18 La2 La1 105.7(3) . .
O1 La3 O12 142.9(3) . 4_645
O1 La3 O3 92.6(2) . 3_455
O12 La3 O3 74.1(2) 4_645 3_455
O1 La3 O7 93.3(3) . .
O12 La3 O7 74.7(3) 4_645 .
O3 La3 O7 135.2(3) 3_455 .
O1 La3 O2 69.26(17) . .
O12 La3 O2 73.8(2) 4_645 .
O3 La3 O2 65.57(17) 3_455 .
O7 La3 O2 75.3(2) . .
O1 La3 O5 74.7(3) . .
O12 La3 O5 135.3(3) 4_645 .
O3 La3 O5 83.6(3) 3_455 .
O7 La3 O5 140.5(3) . .
O2 La3 O5 130.4(2) . .
O1 La3 O14 71.1(2) . .
O12 La3 O14 131.6(3) 4_645 .
O3 La3 O14 153.0(3) 3_455 .
O7 La3 O14 69.0(3) . .
O2 La3 O14 123.81(19) . .
O5 La3 O14 71.6(3) . .
O1 La3 O16 142.4(3) . 3_445
O12 La3 O16 73.2(3) 4_645 3_445
O3 La3 O16 113.1(3) 3_455 3_445
O7 La3 O16 87.3(3) . 3_445
O2 La3 O16 145.7(2) . 3_445
O5 La3 O16 81.1(3) . 3_445
O14 La3 O16 74.2(3) . 3_445
O1 La3 O17 141.5(2) . 3_445
O12 La3 O17 63.8(3) 4_645 3_445
O3 La3 O17 65.5(3) 3_455 3_445
O7 La3 O17 124.7(3) . 3_445
O2 La3 O17 121.51(19) . 3_445
O5 La3 O17 71.8(3) . 3_445
O14 La3 O17 114.4(3) . 3_445
O16 La3 O17 47.9(3) 3_445 3_445
O1 La3 C36 148.6(3) . 3_445
O12 La3 C36 67.4(3) 4_645 3_445
O3 La3 C36 90.1(3) 3_455 3_445
O7 La3 C36 106.5(3) . 3_445
O2 La3 C36 138.6(2) . 3_445
O5 La3 C36 74.5(3) . 3_445
O14 La3 C36 93.3(3) . 3_445
O16 La3 C36 23.2(3) 3_445 3_445
O17 La3 C36 24.7(3) 3_445 3_445
O1 La3 La2 131.08(17) . 3_455
O12 La3 La2 41.73(18) 4_645 3_455
O3 La3 La2 38.85(17) 3_455 3_455
O7 La3 La2 116.2(2) . 3_455
O2 La3 La2 81.04(2) . 3_455
O5 La3 La2 99.0(2) . 3_455
O14 La3 La2 154.01(18) . 3_455
O16 La3 La2 80.5(2) 3_445 3_455
O17 La3 La2 40.51(19) 3_445 3_455
C36 La3 La2 60.7(2) 3_445 3_455
O1 La3 La2 38.47(17) . .
O12 La3 La2 105.6(2) 4_645 .
O3 La3 La2 89.19(17) 3_455 .
O7 La3 La2 69.4(2) . .
O2 La3 La2 35.55(2) . .
O5 La3 La2 112.4(2) . .
O14 La3 La2 90.53(19) . .
O16 La3 La2 155.6(2) 3_445 .
O17 La3 La2 154.08(19) 3_445 .
C36 La3 La2 172.9(2) 3_445 .
La2 La3 La2 115.33(3) 3_455 .
La3 O1 La1 113.0(3) . .
La3 O1 La2 105.6(2) . .
La1 O1 La2 99.4(2) . .
La3 O1 H1C 116.4 . .
La1 O1 H1C 115.3 . .
La2 O1 H1C 104.6 . .
La2 O2 La1 113.66(3) . 3_455
La2 O2 La3 107.30(2) . .
La1 O2 La3 112.12(3) 3_455 .
La2 O2 H2C 98.2 . .
La1 O2 H2C 109.9 3_455 .
La3 O2 H2C 115.0 . .
La1 O3 La3 115.5(3) . 3
La1 O3 La2 100.8(2) . .
La3 O3 La2 103.3(3) 3 .
La1 O3 H3C 110.5 . .
La3 O3 H3C 124.3 3 .
La2 O3 H3C 97.1 . .
La1 O4 H4C 143.0 . .
La1 O4 H4D 114.5 . .
H4C O4 H4D 99.2 . .
La3 O5 H5C 94.9 . .
La3 O5 H5D 106.4 . .
H5C O5 H5D 104.2 . .
C6 O6 La2 125.5(7) . .
C6 O6 La1 131.1(7) . .
La2 O6 La1 94.6(2) . .
C6 O7 La3 119.1(8) . .
C12 O8 La1 132.4(9) . 2_655
C12 O9 La2 137.6(9) . 4_645
C18 O10 La2 95.2(9) . .
C18 O11 La2 92.3(8) . .
C24 O12 La3 139.6(8) . 4_655
C24 O12 La2 99.4(7) . 2_665
La3 O12 La2 100.3(3) 4_655 2_665
C24 O13 La1 146.1(9) . 4_755
C24 O13 La2 94.0(7) . 2_665
La1 O13 La2 103.4(3) 4_755 2_665
C30 O14 La3 160.0(8) . .
C30 O14 La1 95.3(8) . .
La3 O14 La1 104.6(3) . .
C30 O15 La1 93.9(8) . .
C36 O16 La3 95.3(7) . 3_545
C36 O17 La2 136.9(8) . 1_545
C36 O17 La3 92.9(7) . 3_545
La2 O17 La3 96.9(3) 1_545 3_545
C1 N1 C3 106.6(12) . .
C1 N1 C4 129.1(13) . .
C3 N1 C4 124.3(13) . .
C2 N2 C1 106.1(11) . .
C7 N3 C9 106.5(13) . .
C7 N3 C10 127.5(14) . .
C9 N3 C10 125.9(16) . .
C7 N4 C8 103.7(16) . .
C13 N5 C15 106.3(12) . .
C13 N5 C16 125.0(12) . .
C15 N5 C16 128.5(13) . .
C13 N6 C14 102.6(13) . .
C21 N7 C19 106.7(13) . .
C21 N7 C22 124.2(12) . .
C19 N7 C22 128.2(12) . .
C19 N8 C20 105.5(13) . .
C27 N9 C25 106.4(17) . .
C27 N9 C28 123.1(19) . .
C25 N9 C28 130.1(17) . .
C25 N10 C26 106.0(19) . .
C31 N11 C33 110.3(15) . .
C31 N11 C34 128.3(16) . .
C33 N11 C34 121.3(17) . .
C31 N12 C32 105.8(16) . .
N1 C1 N2 110.4(13) . .
N1 C1 C7 124.8(13) . .
N2 C1 C7 124.8(13) . .
N2 C2 C3 109.7(13) . .
N2 C2 H2 125.2 . .
C3 C2 H2 125.2 . .
N1 C3 C2 107.2(14) . .
N1 C3 H3 126.4 . .
C2 C3 H3 126.4 . .
N1 C4 C5 111.5(12) . .
N1 C4 H4A 109.3 . .
C5 C4 H4A 109.3 . .
N1 C4 H4B 109.3 . .
C5 C4 H4B 109.3 . .
H4A C4 H4B 108.0 . .
C6 C5 C4 113.3(11) . .
C6 C5 H5A 108.9 . .
C4 C5 H5A 108.9 . .
C6 C5 H5B 108.9 . .
C4 C5 H5B 108.9 . .
H5A C5 H5B 107.7 . .
O7 C6 O6 122.8(10) . .
O7 C6 C5 119.0(11) . .
O6 C6 C5 118.2(11) . .
N4 C8 C9 111.2(17) . .
N4 C8 H8 124.4 . .
C9 C8 H8 124.4 . .
C8 C9 N3 105.9(18) . .
C8 C9 H9 127.1 . .
N3 C9 H9 127.1 . .
N3 C10 C11B 123(2) . .
N3 C10 C11A 119.3(15) . .
C11B C10 C11A 41(2) . .
N3 C10 H10A 107.5 . .
C11B C10 H10A 128.6 . .
C11A C10 H10A 107.5 . .
N3 C10 H10B 107.5 . .
C11B C10 H10B 68.0 . .
C11A C10 H10B 107.5 . .
H10A C10 H10B 107.0 . .
N4 C7 N3 112.2(16) . .
N4 C7 C1 121.2(16) . .
N3 C7 C1 126.4(13) . .
C10 C11A C12 112.4(14) . .
C10 C11A H11A 109.1 . .
C12 C11A H11A 109.1 . .
C10 C11A H11B 109.1 . .
C12 C11A H11B 109.1 . .
H11A C11A H11B 107.8 . .
C10 C11B C12 115(2) . .
C10 C11B H11C 108.6 . .
C12 C11B H11C 108.6 . .
C10 C11B H11D 108.6 . .
C12 C11B H11D 108.6 . .
H11C C11B H11D 107.6 . .
O9 C12 O8 124.9(12) . .
O9 C12 C11A 112.7(14) . .
O8 C12 C11A 120.8(17) . .
O9 C12 C11B 113.5(17) . .
O8 C12 C11B 115(2) . .
C11A C12 C11B 40(2) . .
N6 C13 N5 113.4(13) . .
N6 C13 C19 126.0(13) . .
N5 C13 C19 120.4(12) . .
C15 C14 N6 111.8(15) . .
C15 C14 H14 124.1 . .
N6 C14 H14 124.1 . .
C14 C15 N5 105.6(13) . .
C14 C15 H15 127.2 . .
N5 C15 H15 127.2 . .
N5 C16 C17 112.5(13) . .
N5 C16 H16A 109.1 . .
C17 C16 H16A 109.1 . .
N5 C16 H16B 109.1 . .
C17 C16 H16B 109.1 . .
H16A C16 H16B 107.8 . .
C18 C17 C16 113.0(13) . .
C18 C17 H17A 109.0 . .
C16 C17 H17A 109.0 . .
C18 C17 H17B 109.0 . .
C16 C17 H17B 109.0 . .
H17A C17 H17B 107.8 . .
O10 C18 O11 122.9(13) . .
O10 C18 C17 118.3(14) . .
O11 C18 C17 118.7(13) . .
O10 C18 La2 60.7(7) . .
O11 C18 La2 62.2(7) . .
C17 C18 La2 178.8(11) . .
N8 C19 N7 111.0(13) . .
N8 C19 C13 125.4(13) . .
N7 C19 C13 123.5(13) . .
C21 C20 N8 110.6(14) . .
C21 C20 H20 124.7 . .
N8 C20 H20 124.7 . .
C20 C21 N7 106.2(14) . .
C20 C21 H21 126.9 . .
N7 C21 H21 126.9 . .
N7 C22 C23 109.5(11) . .
N7 C22 H22A 109.8 . .
C23 C22 H22A 109.8 . .
N7 C22 H22B 109.8 . .
C23 C22 H22B 109.8 . .
H22A C22 H22B 108.2 . .
C24 C23 C22 111.5(11) . .
C24 C23 H23A 109.3 . .
C22 C23 H23A 109.3 . .
C24 C23 H23B 109.3 . .
C22 C23 H23B 109.3 . .
H23A C23 H23B 108.0 . .
O12 C24 O13 118.2(11) . .
O12 C24 C23 118.6(11) . .
O13 C24 C23 123.1(12) . .
N10 C25 N9 113(2) . .
N10 C25 C31 125.4(19) . .
N9 C25 C31 121.4(14) . .
N10 C26 C27 109.7(18) . .
N10 C26 H26 125.1 . .
C27 C26 H26 125.1 . .
N9 C27 C26 105(2) . .
N9 C27 H27 127.6 . .
C26 C27 H27 127.6 . .
C29 C28 N9 109.9(15) . .
C29 C28 H28A 109.7 . .
N9 C28 H28A 109.7 . .
C29 C28 H28B 109.7 . .
N9 C28 H28B 109.7 . .
H28A C28 H28B 108.2 . .
C28 C29 C30 112.0(13) . .
C28 C29 H29A 109.2 . .
C30 C29 H29A 109.2 . .
C28 C29 H29B 109.2 . .
C30 C29 H29B 109.2 . .
H29A C29 H29B 107.9 . .
O15 C30 O14 121.2(12) . .
O15 C30 C29 120.9(12) . .
O14 C30 C29 117.9(12) . .
O15 C30 La1 61.6(7) . .
O14 C30 La1 60.2(6) . .
C29 C30 La1 169.9(12) . .
N12 C31 N11 111.6(19) . .
N12 C31 C25 125.8(19) . .
N11 C31 C25 122.6(15) . .
C33 C32 N12 111(2) . .
C33 C32 H32 124.5 . .
N12 C32 H32 124.5 . .
C32 C33 N11 101(2) . .
C32 C33 H33 129.5 . .
N11 C33 H33 129.5 . .
C35 C34 N11 110.7(14) . .
C35 C34 H34A 109.5 . .
N11 C34 H34A 109.5 . .
C35 C34 H34B 109.5 . .
N11 C34 H34B 109.5 . .
H34A C34 H34B 108.1 . .
C34 C35 C36 112.8(12) . .
C34 C35 H35A 109.0 . .
C36 C35 H35A 109.0 . .
C34 C35 H35B 109.0 . .
C36 C35 H35B 109.0 . .
H35A C35 H35B 107.8 . .
O16 C36 O17 123.8(11) . .
O16 C36 C35 118.7(12) . .
O17 C36 C35 117.5(12) . .
O16 C36 La3 61.5(6) . 3_545
O17 C36 La3 62.4(6) . 3_545
C35 C36 La3 176.9(10) . 3_545
H1WA O1W H1WB 102.4 . .
H2WB O2W H2WA 106.3 . .
H3WA O3W H3WB 99.1 . .

loop_
_geom_bond_atom_site_label_1
_geom_bond_atom_site_label_2
_geom_bond_distance
_geom_bond_site_symmetry_2
La1 O3 2.472(7) .
La1 O1 2.484(7) .
La1 O13 2.503(8) 4_745
La1 O2 2.5257(9) 3
La1 O8 2.592(9) 2_654
La1 O4 2.6059(12) .
La1 O14 2.630(8) .
La1 O6 2.647(8) .
La1 O15 2.661(10) .
La1 C30 3.017(13) .
La1 La2 3.8891(15) .
La1 La3 4.1296(17) .
La2 O2 2.4643(10) .
La2 O9 2.519(9) 4_655
La2 O3 2.574(7) .
La2 O10 2.606(9) .
La2 O17 2.612(9) 1_565
La2 O1 2.613(7) .
La2 O11 2.634(9) .
La2 O6 2.646(8) .
La2 O12 2.701(8) 2_664
La2 O13 2.813(9) 2_664
La2 C18 2.975(14) .
La3 O1 2.468(7) .
La3 O12 2.495(8) 4_645
La3 O3 2.516(7) 3_455
La3 O7 2.548(9) .
La3 O2 2.5600(11) .
La3 O5 2.583(8) .
La3 O14 2.588(9) .
La3 O16 2.706(9) 3_445
La3 O17 2.722(9) 3_445
La3 C36 3.067(11) 3_445
La3 La2 3.9922(15) 3_455
O1 H1C 0.8395 .
O2 La1 2.5257(9) 3_455
O2 H2C 0.8420 .
O3 La3 2.516(7) 3
O3 H3C 0.8434 .
O4 H4C 0.9022 .
O4 H4D 0.8497 .
O5 H5C 0.9194 .
O5 H5D 0.9089 .
O6 C6 1.310(13) .
O7 C6 1.231(15) .
O8 C12 1.277(16) .
O8 La1 2.592(9) 2_655
O9 C12 1.244(17) .
O9 La2 2.519(9) 4_645
O10 C18 1.220(16) .
O11 C18 1.280(17) .
O12 C24 1.281(14) .
O12 La3 2.495(8) 4_655
O12 La2 2.701(8) 2_665
O13 C24 1.284(15) .
O13 La1 2.503(8) 4_755
O13 La2 2.813(9) 2_665
O14 C30 1.258(15) .
O15 C30 1.255(16) .
O16 C36 1.214(16) .
O16 La3 2.706(9) 3_545
O17 C36 1.282(15) .
O17 La2 2.612(9) 1_545
O17 La3 2.722(9) 3_545
N1 C1 1.348(18) .
N1 C3 1.36(2) .
N1 C4 1.480(14) .
N2 C2 1.326(19) .
N2 C1 1.370(17) .
N3 C7 1.32(2) .
N3 C9 1.34(2) .
N3 C10 1.375(19) .
N4 C7 1.32(2) .
N4 C8 1.33(3) .
N5 C13 1.357(17) .
N5 C15 1.39(2) .
N5 C16 1.512(18) .
N6 C13 1.329(18) .
N6 C14 1.40(2) .
N7 C21 1.361(18) .
N7 C19 1.369(16) .
N7 C22 1.487(16) .
N8 C19 1.318(19) .
N8 C20 1.36(2) .
N9 C27 1.34(3) .
N9 C25 1.40(2) .
N9 C28 1.51(2) .
N10 C25 1.29(2) .
N10 C26 1.35(3) .
N11 C31 1.37(2) .
N11 C33 1.45(3) .
N11 C34 1.490(18) .
N12 C31 1.31(2) .
N12 C32 1.45(3) .
C1 C7 1.46(2) .
C2 C3 1.382(19) .
C2 H2 0.9300 .
C3 H3 0.9300 .
C4 C5 1.494(19) .
C4 H4A 0.9700 .
C4 H4B 0.9700 .
C5 C6 1.485(15) .
C5 H5A 0.9700 .
C5 H5B 0.9700 .
C8 C9 1.34(3) .
C8 H8 0.9300 .
C9 H9 0.9300 .
C10 C11B 1.46(2) .
C10 C11A 1.512(10) .
C10 H10A 0.9700 .
C10 H10B 0.9700 .
C11A C12 1.512(9) .
C11A H11A 0.9700 .
C11A H11B 0.9700 .
C11B C12 1.53(2) .
C11B H11C 0.9700 .
C11B H11D 0.9700 .
C13 C19 1.47(2) .
C14 C15 1.35(2) .
C14 H14 0.9300 .
C15 H15 0.9300 .
C16 C17 1.54(2) .
C16 H16A 0.9700 .
C16 H16B 0.9700 .
C17 C18 1.517(19) .
C17 H17A 0.9700 .
C17 H17B 0.9700 .
C20 C21 1.36(2) .
C20 H20 0.9300 .
C21 H21 0.9300 .
C22 C23 1.496(19) .
C22 H22A 0.9700 .
C22 H22B 0.9700 .
C23 C24 1.457(16) .
C23 H23A 0.9700 .
C23 H23B 0.9700 .
C25 C31 1.44(3) .
C26 C27 1.44(3) .
C26 H26 0.9300 .
C27 H27 0.9300 .
C28 C29 1.51(2) .
C28 H28A 0.9700 .
C28 H28B 0.9700 .
C29 C30 1.512(18) .
C29 H29A 0.9700 .
C29 H29B 0.9700 .
C32 C33 1.41(3) .
C32 H32 0.9300 .
C33 H33 0.9300 .
C34 C35 1.47(2) .
C34 H34A 0.9700 .
C34 H34B 0.9700 .
C35 C36 1.520(16) .
C35 H35A 0.9700 .
C35 H35B 0.9700 .
C36 La3 3.067(11) 3_545
O1W H1WA 0.8786 .
O1W H1WB 0.8508 .
O2W H2WB 0.9260 .
O2W H2WA 0.8498 .
O3W H3WA 0.8848 .
O3W H3WB 0.9686 .

loop_
_geom_hbond_atom_site_label_D
_geom_hbond_atom_site_label_H
_geom_hbond_atom_site_label_A
_geom_hbond_distance_DH
_geom_hbond_distance_HA
_geom_hbond_distance_DA
_geom_hbond_angle_DHA
_geom_hbond_site_symmetry_A
O3W H3WB O5 0.97 2.62 3.185(16) 117.8 1_556
O3W H3WB O2W 0.97 2.14 2.988(19) 145.6 3_556
O3W H3WA N2 0.88 2.47 3.349(18) 171.7 2_655
O2W H2WA O12 0.85 2.28 3.133(16) 179.6 4_645
O2W H2WB O10 0.93 2.37 2.993(17) 124.9 .
O1W H1WB O3W 0.85 2.07 2.92(2) 179.4 3_456
O1W H1WA O3 0.88 2.64 3.190(15) 121.3 1_455
O1W H1WA O11 0.88 2.01 2.765(16) 142.9 1_455
O5 H5D O17 0.91 2.66 3.113(13) 111.9 3_445
O5 H5D N2 0.91 2.03 2.847(13) 148.5 2_654
O5 H5C O14 0.92 2.40 3.025(13) 124.9 .
O5 H5C O8 0.92 2.15 2.841(14) 131.5 2_654
O4 H4D O1W 0.85 1.90 2.748(13) 178.9 1_655
O4 H4C N6 0.90 2.01 2.860(12) 157.2 4_745
O3 H3C O1W 0.84 2.35 3.190(15) 171.0 1_655
O2 H2C O10 0.84 2.52 3.051(9) 122.4 .
O2 H2C O2W 0.84 2.35 3.147(13) 159.3 .
O1 H1C O2W 0.84 2.44 3.227(16) 156.0 3
O1 H1C O12 0.84 2.27 2.758(12) 117.2 2_664

loop_
_geom_torsion_atom_site_label_1
_geom_torsion_atom_site_label_2
_geom_torsion_atom_site_label_3
_geom_torsion_atom_site_label_4
_geom_torsion
_geom_torsion_site_symmetry_1
_geom_torsion_site_symmetry_4
O3 La1 La2 O2 173.7(3) . .
O1 La1 La2 O2 36.4(2) . .
O13 La1 La2 O2 164.5(3) 4_745 .
O2 La1 La2 O2 112.44(3) 3 .
O8 La1 La2 O2 46.8(3) 2_654 .
O4 La1 La2 O2 -125.67(2) . .
O14 La1 La2 O2 -18.04(19) . .
O6 La1 La2 O2 -69.2(3) . .
O15 La1 La2 O2 -52.1(3) . .
C30 La1 La2 O2 -30.8(3) . .
La3 La1 La2 O2 0.349(16) . .
O3 La1 La2 O9 -18(5) . 4_655
O1 La1 La2 O9 -156(5) . 4_655
O13 La1 La2 O9 -28(5) 4_745 4_655
O2 La1 La2 O9 -80(5) 3 4_655
O8 La1 La2 O9 -145(5) 2_654 4_655
O4 La1 La2 O9 42(5) . 4_655
O14 La1 La2 O9 150(5) . 4_655
O6 La1 La2 O9 99(5) . 4_655
O15 La1 La2 O9 116(5) . 4_655
C30 La1 La2 O9 137(5) . 4_655
La3 La1 La2 O9 168(5) . 4_655
O1 La1 La2 O3 -137.4(4) . .
O13 La1 La2 O3 -9.2(4) 4_745 .
O2 La1 La2 O3 -61.3(3) 3 .
O8 La1 La2 O3 -127.0(4) 2_654 .
O4 La1 La2 O3 60.6(3) . .
O14 La1 La2 O3 168.2(3) . .
O6 La1 La2 O3 117.1(4) . .
O15 La1 La2 O3 134.2(4) . .
C30 La1 La2 O3 155.5(4) . .
La3 La1 La2 O3 -173.4(3) . .
O3 La1 La2 O10 -109.9(3) . .
O1 La1 La2 O10 112.7(3) . .
O13 La1 La2 O10 -119.1(4) 4_745 .
O2 La1 La2 O10 -171.2(2) 3 .
O8 La1 La2 O10 123.1(3) 2_654 .
O4 La1 La2 O10 -49.3(2) . .
O14 La1 La2 O10 58.3(3) . .
O6 La1 La2 O10 7.2(3) . .
O15 La1 La2 O10 24.3(4) . .
C30 La1 La2 O10 45.6(4) . .
La3 La1 La2 O10 76.7(2) . .
O3 La1 La2 O17 17.4(3) . 1_565
O1 La1 La2 O17 -120.0(3) . 1_565
O13 La1 La2 O17 8.2(4) 4_745 1_565
O2 La1 La2 O17 -43.9(2) 3 1_565
O8 La1 La2 O17 -109.6(3) 2_654 1_565
O4 La1 La2 O17 78.0(2) . 1_565
O14 La1 La2 O17 -174.4(3) . 1_565
O6 La1 La2 O17 134.5(3) . 1_565
O15 La1 La2 O17 151.6(4) . 1_565
C30 La1 La2 O17 172.9(4) . 1_565
La3 La1 La2 O17 -156.0(2) . 1_565
O3 La1 La2 O1 137.4(4) . .
O13 La1 La2 O1 128.1(4) 4_745 .
O2 La1 La2 O1 76.1(2) 3 .
O8 La1 La2 O1 10.4(4) 2_654 .
O4 La1 La2 O1 -162.0(2) . .
O14 La1 La2 O1 -54.4(3) . .
O6 La1 La2 O1 -105.6(4) . .
O15 La1 La2 O1 -88.4(4) . .
C30 La1 La2 O1 -67.1(4) . .
La3 La1 La2 O1 -36.0(2) . .
O3 La1 La2 O11 -60.7(3) . .
O1 La1 La2 O11 161.9(3) . .
O13 La1 La2 O11 -69.9(4) 4_745 .
O2 La1 La2 O11 -122.0(2) 3 .
O8 La1 La2 O11 172.3(3) 2_654 .
O4 La1 La2 O11 -0.1(2) . .
O14 La1 La2 O11 107.5(3) . .
O6 La1 La2 O11 56.4(3) . .
O15 La1 La2 O11 73.5(4) . .
C30 La1 La2 O11 94.8(4) . .
La3 La1 La2 O11 125.9(2) . .
O3 La1 La2 O6 -117.1(4) . .
O1 La1 La2 O6 105.6(4) . .
O13 La1 La2 O6 -126.3(4) 4_745 .
O2 La1 La2 O6 -178.4(3) 3 .
O8 La1 La2 O6 116.0(4) 2_654 .
O4 La1 La2 O6 -56.5(3) . .
O14 La1 La2 O6 51.2(3) . .
O15 La1 La2 O6 17.1(4) . .
C30 La1 La2 O6 38.4(4) . .
La3 La1 La2 O6 69.5(3) . .
O3 La1 La2 O12 74.5(3) . 2_664
O1 La1 La2 O12 -62.8(3) . 2_664
O13 La1 La2 O12 65.3(4) 4_745 2_664
O2 La1 La2 O12 13.23(18) 3 2_664
O8 La1 La2 O12 -52.4(3) 2_654 2_664
O4 La1 La2 O12 135.12(18) . 2_664
O14 La1 La2 O12 -117.2(3) . 2_664
O6 La1 La2 O12 -168.4(3) . 2_664
O15 La1 La2 O12 -151.3(4) . 2_664
C30 La1 La2 O12 -130.0(4) . 2_664
La3 La1 La2 O12 -98.86(18) . 2_664
O3 La1 La2 O13 103.6(3) . 2_664
O1 La1 La2 O13 -33.7(3) . 2_664
O13 La1 La2 O13 94.4(3) 4_745 2_664
O2 La1 La2 O13 42.35(19) 3 2_664
O8 La1 La2 O13 -23.3(3) 2_654 2_664
O4 La1 La2 O13 164.24(19) . 2_664
O14 La1 La2 O13 -88.1(3) . 2_664
O6 La1 La2 O13 -139.3(3) . 2_664
O15 La1 La2 O13 -122.2(4) . 2_664
C30 La1 La2 O13 -100.9(4) . 2_664
La3 La1 La2 O13 -69.75(19) . 2_664
O3 La1 La2 C18 -85.0(4) . .
O1 La1 La2 C18 137.7(4) . .
O13 La1 La2 C18 -94.2(4) 4_745 .
O2 La1 La2 C18 -146.3(3) 3 .
O8 La1 La2 C18 148.1(4) 2_654 .
O4 La1 La2 C18 -24.4(3) . .
O14 La1 La2 C18 83.3(4) . .
O6 La1 La2 C18 32.1(4) . .
O15 La1 La2 C18 49.2(4) . .
C30 La1 La2 C18 70.5(4) . .
La3 La1 La2 C18 101.6(3) . .
O2 La2 La3 O1 141.5(3) . .
O9 La2 La3 O1 141.7(4) 4_655 .
O3 La2 La3 O1 -34.9(3) . .
O10 La2 La3 O1 -153.2(4) . .
O17 La2 La3 O1 23.5(5) 1_565 .
O11 La2 La3 O1 -117.5(4) . .
O6 La2 La3 O1 -88.5(3) . .
O12 La2 La3 O1 34.8(3) 2_664 .
O13 La2 La3 O1 81.4(3) 2_664 .
C18 La2 La3 O1 -138.2(4) . .
La1 La2 La3 O1 -39.1(3) . .
O2 La2 La3 O12 -27.02(19) . 4_645
O9 La2 La3 O12 -26.8(4) 4_655 4_645
O3 La2 La3 O12 156.6(3) . 4_645
O10 La2 La3 O12 38.3(3) . 4_645
O17 La2 La3 O12 -145.0(5) 1_565 4_645
O1 La2 La3 O12 -168.5(3) . 4_645
O11 La2 La3 O12 74.1(3) . 4_645
O6 La2 La3 O12 103.0(3) . 4_645
O12 La2 La3 O12 -133.7(2) 2_664 4_645
O13 La2 La3 O12 -87.1(3) 2_664 4_645
C18 La2 La3 O12 53.3(4) . 4_645
La1 La2 La3 O12 152.41(19) . 4_645
O2 La2 La3 O3 46.24(16) . 3_455
O9 La2 La3 O3 46.5(4) 4_655 3_455
O3 La2 La3 O3 -130.12(17) . 3_455
O10 La2 La3 O3 111.6(3) . 3_455
O17 La2 La3 O3 -71.7(5) 1_565 3_455
O1 La2 La3 O3 -95.2(3) . 3_455
O11 La2 La3 O3 147.3(3) . 3_455
O6 La2 La3 O3 176.2(3) . 3_455
O12 La2 La3 O3 -60.4(2) 2_664 3_455
O13 La2 La3 O3 -13.9(2) 2_664 3_455
C18 La2 La3 O3 126.5(3) . 3_455
La1 La2 La3 O3 -134.33(16) . 3_455
O2 La2 La3 O7 -93.6(2) . .
O9 La2 La3 O7 -93.3(4) 4_655 .
O3 La2 La3 O7 90.1(3) . .
O10 La2 La3 O7 -28.2(3) . .
O17 La2 La3 O7 148.5(5) 1_565 .
O1 La2 La3 O7 125.0(4) . .
O11 La2 La3 O7 7.5(4) . .
O6 La2 La3 O7 36.4(3) . .
O12 La2 La3 O7 159.8(3) 2_664 .
O13 La2 La3 O7 -153.7(3) 2_664 .
C18 La2 La3 O7 -13.3(4) . .
La1 La2 La3 O7 85.9(2) . .
O9 La2 La3 O2 0.2(3) 4_655 .
O3 La2 La3 O2 -176.36(16) . .
O10 La2 La3 O2 65.3(2) . .
O17 La2 La3 O2 -117.9(4) 1_565 .
O1 La2 La3 O2 -141.5(3) . .
O11 La2 La3 O2 101.1(3) . .
O6 La2 La3 O2 130.0(2) . .
O12 La2 La3 O2 -106.66(18) 2_664 .
O13 La2 La3 O2 -60.10(18) 2_664 .
C18 La2 La3 O2 80.3(3) . .
La1 La2 La3 O2 179.43(3) . .
O2 La2 La3 O5 129.0(2) . .
O9 La2 La3 O5 129.2(4) 4_655 .
O3 La2 La3 O5 -47.4(3) . .
O10 La2 La3 O5 -165.7(3) . .
O17 La2 La3 O5 11.0(5) 1_565 .
O1 La2 La3 O5 -12.5(4) . .
O11 La2 La3 O5 -130.0(4) . .
O6 La2 La3 O5 -101.0(3) . .
O12 La2 La3 O5 22.3(3) 2_664 .
O13 La2 La3 O5 68.9(3) 2_664 .
C18 La2 La3 O5 -150.7(4) . .
La1 La2 La3 O5 -51.6(2) . .
O2 La2 La3 O14 -160.77(19) . .
O9 La2 La3 O14 -160.5(4) 4_655 .
O3 La2 La3 O14 22.9(3) . .
O10 La2 La3 O14 -95.4(3) . .
O17 La2 La3 O14 81.3(5) 1_565 .
O1 La2 La3 O14 57.8(3) . .
O11 La2 La3 O14 -59.7(3) . .
O6 La2 La3 O14 -30.8(3) . .
O12 La2 La3 O14 92.6(3) 2_664 .
O13 La2 La3 O14 139.1(3) 2_664 .
C18 La2 La3 O14 -80.5(4) . .
La1 La2 La3 O14 18.66(19) . .
O2 La2 La3 O16 -110.7(5) . 3_445
O9 La2 La3 O16 -110.5(6) 4_655 3_445
O3 La2 La3 O16 73.0(6) . 3_445
O10 La2 La3 O16 -45.3(6) . 3_445
O17 La2 La3 O16 131.4(7) 1_565 3_445
O1 La2 La3 O16 107.8(6) . 3_445
O11 La2 La3 O16 -9.6(6) . 3_445
O6 La2 La3 O16 19.3(6) . 3_445
O12 La2 La3 O16 142.7(6) 2_664 3_445
O13 La2 La3 O16 -170.8(6) 2_664 3_445
C18 La2 La3 O16 -30.4(6) . 3_445
La1 La2 La3 O16 68.7(5) . 3_445
O2 La2 La3 O17 34.6(4) . 3_445
O9 La2 La3 O17 34.8(5) 4_655 3_445
O3 La2 La3 O17 -141.8(5) . 3_445
O10 La2 La3 O17 100.0(5) . 3_445
O17 La2 La3 O17 -83.3(3) 1_565 3_445
O1 La2 La3 O17 -106.9(5) . 3_445
O11 La2 La3 O17 135.7(5) . 3_445
O6 La2 La3 O17 164.6(5) . 3_445
O12 La2 La3 O17 -72.1(5) 2_664 3_445
O13 La2 La3 O17 -25.5(5) 2_664 3_445
C18 La2 La3 O17 114.9(5) . 3_445
La1 La2 La3 O17 -146.0(4) . 3_445
O2 La2 La3 C36 -38(2) . 3_445
O9 La2 La3 C36 -38(2) 4_655 3_445
O3 La2 La3 C36 146(2) . 3_445
O10 La2 La3 C36 27(2) . 3_445
O17 La2 La3 C36 -156(2) 1_565 3_445
O1 La2 La3 C36 -179(35) . 3_445
O11 La2 La3 C36 63(2) . 3_445
O6 La2 La3 C36 92(2) . 3_445
O12 La2 La3 C36 -145(2) 2_664 3_445
O13 La2 La3 C36 -98(2) 2_664 3_445
C18 La2 La3 C36 42(2) . 3_445
La1 La2 La3 C36 141(2) . 3_445
O2 La2 La3 La2 16.512(14) . 3_455
O9 La2 La3 La2 16.7(3) 4_655 3_455
O3 La2 La3 La2 -159.85(16) . 3_455
O10 La2 La3 La2 81.9(2) . 3_455
O17 La2 La3 La2 -101.4(4) 1_565 3_455
O1 La2 La3 La2 -125.0(3) . 3_455
O11 La2 La3 La2 117.6(3) . 3_455
O6 La2 La3 La2 146.5(2) . 3_455
O12 La2 La3 La2 -90.15(18) 2_664 3_455
O13 La2 La3 La2 -43.59(18) 2_664 3_455
C18 La2 La3 La2 96.8(3) . 3_455
La1 La2 La3 La2 -164.06(2) . 3_455
O12 La3 O1 La1 126.2(4) 4_645 .
O3 La3 O1 La1 -167.0(3) 3_455 .
O7 La3 O1 La1 57.5(3) . .
O2 La3 O1 La1 130.4(3) . .
O5 La3 O1 La1 -84.3(3) . .
O14 La3 O1 La1 -9.0(3) . .
O16 La3 O1 La1 -32.3(6) 3_445 .
O17 La3 O1 La1 -114.6(4) 3_445 .
C36 La3 O1 La1 -72.5(6) 3_445 .
La2 La3 O1 La1 -173.02(11) 3_455 .
La2 La3 O1 La1 107.6(4) . .
O12 La3 O1 La2 18.6(5) 4_645 .
O3 La3 O1 La2 85.4(3) 3_455 .
O7 La3 O1 La2 -50.2(3) . .
O2 La3 O1 La2 22.78(16) . .
O5 La3 O1 La2 168.0(4) . .
O14 La3 O1 La2 -116.6(3) . .
O16 La3 O1 La2 -140.0(4) 3_445 .
O17 La3 O1 La2 137.7(3) 3_445 .
C36 La3 O1 La2 179.9(5) 3_445 .
La2 La3 O1 La2 79.3(3) 3_455 .
O3 La1 O1 La3 -138.5(3) . .
O13 La1 O1 La3 135.7(4) 4_745 .
O2 La1 O1 La3 152.3(3) 3 .
O8 La1 O1 La3 77.4(3) 2_654 .
O4 La1 O1 La3 -86.2(3) . .
O14 La1 O1 La3 8.9(3) . .
O6 La1 O1 La3 -65.1(3) . .
O15 La1 O1 La3 10.0(4) . .
C30 La1 O1 La3 11.4(4) . .
La2 La1 O1 La3 -111.5(4) . .
O3 La1 O1 La2 -27.1(2) . .
O13 La1 O1 La2 -112.8(5) 4_745 .
O2 La1 O1 La2 -96.2(2) 3 .
O8 La1 O1 La2 -171.2(3) 2_654 .
O4 La1 O1 La2 25.3(3) . .
O14 La1 O1 La2 120.3(3) . .
O6 La1 O1 La2 46.4(2) . .
O15 La1 O1 La2 121.4(3) . .
C30 La1 O1 La2 122.9(3) . .
La3 La1 O1 La2 111.5(4) . .
O2 La2 O1 La3 -23.86(17) . .
O9 La2 O1 La3 -65.1(6) 4_655 .
O3 La2 O1 La3 143.7(3) . .
O10 La2 O1 La3 31.3(4) . .
O17 La2 O1 La3 -168.3(3) 1_565 .
O11 La2 O1 La3 92.2(4) . .
O6 La2 O1 La3 70.0(3) . .
O12 La2 O1 La3 -140.0(3) 2_664 .
O13 La2 O1 La3 -93.8(3) 2_664 .
C18 La2 O1 La3 57.7(5) . .
La1 La2 O1 La3 117.2(4) . .
O2 La2 O1 La1 -141.1(2) . .
O9 La2 O1 La1 177.6(5) 4_655 .
O3 La2 O1 La1 26.5(2) . .
O10 La2 O1 La1 -85.9(3) . .
O17 La2 O1 La1 74.5(3) 1_565 .
O11 La2 O1 La1 -25.0(4) . .
O6 La2 O1 La1 -47.3(2) . .
O12 La2 O1 La1 102.8(3) 2_664 .
O13 La2 O1 La1 149.0(3) 2_664 .
C18 La2 O1 La1 -59.5(5) . .
O9 La2 O2 La1 55.7(3) 4_655 3_455
O3 La2 O2 La1 -119.2(2) . 3_455
O10 La2 O2 La1 126.4(3) . 3_455
O17 La2 O2 La1 9.0(4) 1_565 3_455
O1 La2 O2 La1 -101.37(18) . 3_455
O11 La2 O2 La1 130.3(3) . 3_455
O6 La2 O2 La1 -164.71(17) . 3_455
O12 La2 O2 La1 -47.1(2) 2_664 3_455
O13 La2 O2 La1 -13.2(2) 2_664 3_455
C18 La2 O2 La1 127.4(3) . 3_455
La1 La2 O2 La1 -125.05(3) . 3_455
O9 La2 O2 La3 -179.8(3) 4_655 .
O3 La2 O2 La3 5.4(2) . .
O10 La2 O2 La3 -109.0(3) . .
O17 La2 O2 La3 133.5(4) 1_565 .
O1 La2 O2 La3 23.17(17) . .
O11 La2 O2 La3 -105.2(3) . .
O6 La2 O2 La3 -40.17(17) . .
O12 La2 O2 La3 77.5(2) 2_664 .
O13 La2 O2 La3 111.4(2) 2_664 .
C18 La2 O2 La3 -108.1(3) . .
La1 La2 O2 La3 -0.51(2) . .
O1 La3 O2 La2 -24.48(18) . .
O12 La3 O2 La2 152.89(19) 4_645 .
O3 La3 O2 La2 -127.52(18) 3_455 .
O7 La3 O2 La2 74.9(2) . .
O5 La3 O2 La2 -70.7(3) . .
O14 La3 O2 La2 23.3(2) . .
O16 La3 O2 La2 136.8(4) 3_445 .
O17 La3 O2 La2 -163.1(2) 3_445 .
C36 La3 O2 La2 173.4(4) 3_445 .
La2 La3 O2 La2 -164.926(12) 3_455 .
O1 La3 O2 La1 101.00(18) . 3_455
O12 La3 O2 La1 -81.64(19) 4_645 3_455
O3 La3 O2 La1 -2.04(18) 3_455 3_455
O7 La3 O2 La1 -159.6(2) . 3_455
O5 La3 O2 La1 54.8(3) . 3_455
O14 La3 O2 La1 148.8(2) . 3_455
O16 La3 O2 La1 -97.7(4) 3_445 3_455
O17 La3 O2 La1 -37.6(2) 3_445 3_455
C36 La3 O2 La1 -61.1(4) 3_445 3_455
La2 La3 O2 La1 -39.45(2) 3_455 3_455
La2 La3 O2 La1 125.47(2) . 3_455
O1 La1 O3 La3 -82.9(3) . 3
O13 La1 O3 La3 63.4(3) 4_745 3
O2 La1 O3 La3 -2.15(19) 3 3
O8 La1 O3 La3 -23.4(6) 2_654 3
O4 La1 O3 La3 133.1(3) . 3
O14 La1 O3 La3 -126.7(3) . 3
O6 La1 O3 La3 -150.9(4) . 3
O15 La1 O3 La3 155.5(4) . 3
C30 La1 O3 La3 -157.1(5) . 3
La2 La1 O3 La3 -110.6(4) . 3
La3 La1 O3 La3 -104.7(3) . 3
O1 La1 O3 La2 27.6(2) . .
O13 La1 O3 La2 174.0(3) 4_745 .
O2 La1 O3 La2 108.4(2) 3 .
O8 La1 O3 La2 87.2(4) 2_654 .
O4 La1 O3 La2 -116.3(2) . .
O14 La1 O3 La2 -16.1(4) . .
O6 La1 O3 La2 -40.3(2) . .
O15 La1 O3 La2 -93.9(5) . .
C30 La1 O3 La2 -46.5(7) . .
La3 La1 O3 La2 5.9(2) . .
O2 La2 O3 La1 -9.3(4) . .
O9 La2 O3 La1 178.4(4) 4_655 .
O10 La2 O3 La1 87.9(3) . .
O17 La2 O3 La1 -161.5(3) 1_565 .
O1 La2 O3 La1 -26.7(2) . .
O11 La2 O3 La1 117.5(3) . .
O6 La2 O3 La1 40.8(2) . .
O12 La2 O3 La1 -93.4(3) 2_664 .
O13 La2 O3 La1 -95.4(3) 2_664 .
C18 La2 O3 La1 103.8(3) . .
O2 La2 O3 La3 110.5(2) . 3
O9 La2 O3 La3 -61.8(5) 4_655 3
O10 La2 O3 La3 -152.3(3) . 3
O17 La2 O3 La3 -41.7(3) 1_565 3
O1 La2 O3 La3 93.0(3) . 3
O11 La2 O3 La3 -122.8(3) . 3
O6 La2 O3 La3 160.5(3) . 3
O12 La2 O3 La3 26.3(3) 2_664 3
O13 La2 O3 La3 24.3(3) 2_664 3
C18 La2 O3 La3 -136.5(3) . 3
La1 La2 O3 La3 119.7(4) . 3
O2 La2 O6 C6 -38.1(9) . .
O9 La2 O6 C6 34.8(10) 4_655 .
O3 La2 O6 C6 172.9(9) . .
O10 La2 O6 C6 37.2(9) . .
O17 La2 O6 C6 146.3(8) 1_565 .
O1 La2 O6 C6 -107.1(9) . .
O11 La2 O6 C6 89.7(9) . .
O12 La2 O6 C6 -137.3(8) 2_664 .
O13 La2 O6 C6 -81.6(9) 2_664 .
C18 La2 O6 C6 63.0(9) . .
La1 La2 O6 C6 -150.1(10) . .
O2 La2 O6 La1 112.0(2) . .
O9 La2 O6 La1 -175.0(3) 4_655 .
O3 La2 O6 La1 -37.0(2) . .
O10 La2 O6 La1 -172.7(3) . .
O17 La2 O6 La1 -63.5(4) 1_565 .
O1 La2 O6 La1 43.0(2) . .
O11 La2 O6 La1 -120.2(3) . .
O12 La2 O6 La1 12.8(3) 2_664 .
O13 La2 O6 La1 68.5(4) 2_664 .
C18 La2 O6 La1 -146.8(4) . .
O3 La1 O6 C6 -174.3(10) . .
O1 La1 O6 C6 102.4(10) . .
O13 La1 O6 C6 -97.6(10) 4_745 .
O2 La1 O6 C6 149.4(9) 3 .
O8 La1 O6 C6 50.2(11) 2_654 .
O4 La1 O6 C6 -93.4(10) . .
O14 La1 O6 C6 24.6(9) . .
O15 La1 O6 C6 -19.9(10) . .
C30 La1 O6 C6 2.4(10) . .
La2 La1 O6 C6 147.4(11) . .
La3 La1 O6 C6 65.1(9) . .
O3 La1 O6 La2 38.3(2) . .
O1 La1 O6 La2 -45.0(2) . .
O13 La1 O6 La2 115.0(4) 4_745 .
O2 La1 O6 La2 2.0(3) 3 .
O8 La1 O6 La2 -97.2(4) 2_654 .
O4 La1 O6 La2 119.2(2) . .
O14 La1 O6 La2 -122.8(3) . .
O15 La1 O6 La2 -167.3(3) . .
C30 La1 O6 La2 -145.0(4) . .
La3 La1 O6 La2 -82.3(2) . .
O1 La3 O7 C6 -14.8(9) . .
O12 La3 O7 C6 -159.1(10) 4_645 .
O3 La3 O7 C6 -111.8(9) 3_455 .
O2 La3 O7 C6 -82.3(9) . .
O5 La3 O7 C6 55.1(11) . .
O14 La3 O7 C6 53.5(9) . .
O16 La3 O7 C6 127.5(9) 3_445 .
O17 La3 O7 C6 159.2(8) 3_445 .
C36 La3 O7 C6 140.6(9) 3_445 .
La2 La3 O7 C6 -154.4(8) 3_455 .
La2 La3 O7 C6 -45.5(9) . .
O2 La2 O10 C18 177.8(9) . .
O9 La2 O10 C18 -93.4(9) 4_655 .
O3 La2 O10 C18 41.3(9) . .
O17 La2 O10 C18 -35.4(10) 1_565 .
O1 La2 O10 C18 125.1(8) . .
O11 La2 O10 C18 2.0(8) . .
O6 La2 O10 C18 88.3(9) . .
O12 La2 O10 C18 -129(2) 2_664 .
O13 La2 O10 C18 -135.0(8) 2_664 .
La1 La2 O10 C18 83.0(9) . .
O2 La2 O11 C18 -6.8(9) . .
O9 La2 O11 C18 69.1(9) 4_655 .
O3 La2 O11 C18 -147.1(9) . .
O10 La2 O11 C18 -1.9(8) . .
O17 La2 O11 C18 144.7(9) 1_565 .
O1 La2 O11 C18 -97.6(8) . .
O6 La2 O11 C18 -77.0(9) . .
O12 La2 O11 C18 169.5(8) 2_664 .
O13 La2 O11 C18 93.0(10) 2_664 .
La1 La2 O11 C18 -113.2(8) . .
O1 La3 O14 C30 -178(3) . .
O12 La3 O14 C30 37(3) 4_645 .
O3 La3 O14 C30 -122(3) 3_455 .
O7 La3 O14 C30 81(3) . .
O2 La3 O14 C30 135(3) . .
O5 La3 O14 C30 -98(3) . .
O16 La3 O14 C30 -12(3) 3_445 .
O17 La3 O14 C30 -39(3) 3_445 .
C36 La3 O14 C30 -25(3) 3_445 .
La2 La3 O14 C30 -26(3) 3_455 .
La2 La3 O14 C30 149(3) . .
O1 La3 O14 La1 8.1(3) . .
O12 La3 O14 La1 -137.3(3) 4_645 .
O3 La3 O14 La1 63.5(7) 3_455 .
O7 La3 O14 La1 -93.3(4) . .
O2 La3 O14 La1 -39.1(4) . .
O5 La3 O14 La1 87.7(3) . .
O16 La3 O14 La1 173.5(4) 3_445 .
O17 La3 O14 La1 146.9(3) 3_445 .
C36 La3 O14 La1 160.2(3) 3_445 .
La2 La3 O14 La1 159.86(18) 3_455 .
La2 La3 O14 La1 -25.7(3) . .
O3 La1 O14 C30 -140.7(8) . .
O1 La1 O14 C30 173.9(9) . .
O13 La1 O14 C30 26.8(10) 4_745 .
O2 La1 O14 C30 124.4(8) 3 .
O8 La1 O14 C30 84.6(9) 2_654 .
O4 La1 O14 C30 -54.7(9) . .
O6 La1 O14 C30 -116.3(9) . .
O15 La1 O14 C30 -4.8(9) . .
La2 La1 O14 C30 -151.1(9) . .
La3 La1 O14 C30 -178.1(10) . .
O3 La1 O14 La3 37.3(5) . .
O1 La1 O14 La3 -8.0(3) . .
O13 La1 O14 La3 -155.1(3) 4_745 .
O2 La1 O14 La3 -57.6(4) 3 .
O8 La1 O14 La3 -97.3(4) 2_654 .
O4 La1 O14 La3 123.4(2) . .
O6 La1 O14 La3 61.8(3) . .
O15 La1 O14 La3 173.2(5) . .
C30 La1 O14 La3 178.1(10) . .
La2 La1 O14 La3 26.9(3) . .
O3 La1 O15 C30 113.0(10) . .
O1 La1 O15 C30 3.5(10) . .
O13 La1 O15 C30 -149.9(10) 4_745 .
O2 La1 O15 C30 -101.7(9) 3 .
O8 La1 O15 C30 -67.7(9) 2_654 .
O4 La1 O15 C30 135.5(10) . .
O14 La1 O15 C30 4.8(9) . .
O6 La1 O15 C30 64.2(10) . .
La2 La1 O15 C30 52.7(10) . .
La3 La1 O15 C30 9.0(9) . .
C3 N1 C1 N2 -2.5(19) . .
C4 N1 C1 N2 176.7(14) . .
C3 N1 C1 C7 174.2(16) . .
C4 N1 C1 C7 -7(3) . .
C2 N2 C1 N1 1.7(18) . .
C2 N2 C1 C7 -175.0(15) . .
C1 N2 C2 C3 -0.2(18) . .
C1 N1 C3 C2 2.3(19) . .
C4 N1 C3 C2 -177.0(14) . .
N2 C2 C3 N1 -1.3(19) . .
C1 N1 C4 C5 118.4(18) . .
C3 N1 C4 C5 -62(2) . .
N1 C4 C5 C6 -176.7(12) . .
La3 O7 C6 O6 19.3(16) . .
La3 O7 C6 C5 -159.9(10) . .
La2 O6 C6 O7 56.6(15) . .
La1 O6 C6 O7 -82.1(14) . .
La2 O6 C6 C5 -124.2(11) . .
La1 O6 C6 C5 97.0(13) . .
C4 C5 C6 O7 -1(2) . .
C4 C5 C6 O6 179.8(12) . .
C7 N4 C8 C9 7(3) . .
N4 C8 C9 N3 -8(3) . .
C7 N3 C9 C8 6(3) . .
C10 N3 C9 C8 -179(2) . .
C7 N3 C10 C11B -115(3) . .
C9 N3 C10 C11B 70(4) . .
C7 N3 C10 C11A -163(3) . .
C9 N3 C10 C11A 22(4) . .
C8 N4 C7 N3 -3(3) . .
C8 N4 C7 C1 173(2) . .
C9 N3 C7 N4 -2(3) . .
C10 N3 C7 N4 -177(2) . .
C9 N3 C7 C1 -177.2(19) . .
C10 N3 C7 C1 7(4) . .
N1 C1 C7 N4 -28(3) . .
N2 C1 C7 N4 148.7(19) . .
N1 C1 C7 N3 147.7(19) . .
N2 C1 C7 N3 -36(3) . .
N3 C10 C11A C12 164(3) . .
C11B C10 C11A C12 56(2) . .
N3 C10 C11B C12 -154(3) . .
C11A C10 C11B C12 -56(2) . .
La2 O9 C12 O8 -18(3) 4_645 .
La2 O9 C12 C11A 177(2) 4_645 .
La2 O9 C12 C11B 133(2) 4_645 .
La1 O8 C12 O9 -29(2) 2_655 .
La1 O8 C12 C11A 135(2) 2_655 .
La1 O8 C12 C11B -180.0(19) 2_655 .
C10 C11A C12 O9 -154(3) . .
C10 C11A C12 O8 40(4) . .
C10 C11A C12 C11B -54(2) . .
C10 C11B C12 O9 156(3) . .
C10 C11B C12 O8 -50(4) . .
C10 C11B C12 C11A 58(3) . .
C14 N6 C13 N5 6(2) . .
C14 N6 C13 C19 -177.9(16) . .
C15 N5 C13 N6 -5(2) . .
C16 N5 C13 N6 169.9(16) . .
C15 N5 C13 C19 179.0(15) . .
C16 N5 C13 C19 -7(3) . .
C13 N6 C14 C15 -5(2) . .
N6 C14 C15 N5 3(2) . .
C13 N5 C15 C14 1(2) . .
C16 N5 C15 C14 -173.2(17) . .
C13 N5 C16 C17 -150.9(15) . .
C15 N5 C16 C17 22(2) . .
N5 C16 C17 C18 -78.0(17) . .
La2 O10 C18 O11 -3.8(16) . .
La2 O10 C18 C17 -179.2(11) . .
La2 O11 C18 O10 3.7(15) . .
La2 O11 C18 C17 179.1(12) . .
C16 C17 C18 O10 -52.2(19) . .
C16 C17 C18 O11 132.2(15) . .
C16 C17 C18 La2 -87(55) . .
O2 La2 C18 O10 -2.2(9) . .
O9 La2 C18 O10 78.5(9) 4_655 .
O3 La2 C18 O10 -143.8(9) . .
O17 La2 C18 O10 149.0(9) 1_565 .
O1 La2 C18 O10 -70.4(10) . .
O11 La2 C18 O10 -176.4(15) . .
O6 La2 C18 O10 -82.1(9) . .
O12 La2 C18 O10 161.6(9) 2_664 .
O13 La2 C18 O10 63.0(10) 2_664 .
La1 La2 C18 O10 -104.8(9) . .
O2 La2 C18 O11 174.2(8) . .
O9 La2 C18 O11 -105.2(9) 4_655 .
O3 La2 C18 O11 32.6(9) . .
O10 La2 C18 O11 176.4(15) . .
O17 La2 C18 O11 -34.6(9) 1_565 .
O1 La2 C18 O11 106.0(8) . .
O6 La2 C18 O11 94.3(9) . .
O12 La2 C18 O11 -22.0(16) 2_664 .
O13 La2 C18 O11 -120.6(8) 2_664 .
La1 La2 C18 O11 71.6(8) . .
O2 La2 C18 C17 33(55) . .
O9 La2 C18 C17 114(55) 4_655 .
O3 La2 C18 C17 -109(55) . .
O10 La2 C18 C17 35(54) . .
O17 La2 C18 C17 -176(100) 1_565 .
O1 La2 C18 C17 -35(55) . .
O11 La2 C18 C17 -141(55) . .
O6 La2 C18 C17 -47(55) . .
O12 La2 C18 C17 -163(54) 2_664 .
O13 La2 C18 C17 98(55) 2_664 .
La1 La2 C18 C17 -70(55) . .
C20 N8 C19 N7 -2(2) . .
C20 N8 C19 C13 -178.0(15) . .
C21 N7 C19 N8 0.3(19) . .
C22 N7 C19 N8 -169.1(15) . .
C21 N7 C19 C13 176.5(15) . .
C22 N7 C19 C13 7(2) . .
N6 C13 C19 N8 138.5(19) . .
N5 C13 C19 N8 -46(3) . .
N6 C13 C19 N7 -37(3) . .
N5 C13 C19 N7 138.9(16) . .
C19 N8 C20 C21 3(2) . .
N8 C20 C21 N7 -3(2) . .
C19 N7 C21 C20 1.4(18) . .
C22 N7 C21 C20 171.4(14) . .
C21 N7 C22 C23 -80.5(18) . .
C19 N7 C22 C23 87.2(18) . .
N7 C22 C23 C24 159.5(11) . .
La3 O12 C24 O13 -130.7(11) 4_655 .
La2 O12 C24 O13 -12.4(14) 2_665 .
La3 O12 C24 C23 51(2) 4_655 .
La2 O12 C24 C23 169.5(11) 2_665 .
La1 O13 C24 O12 -109.7(15) 4_755 .
La2 O13 C24 O12 11.8(13) 2_665 .
La1 O13 C24 C23 68(2) 4_755 .
La2 O13 C24 C23 -170.2(13) 2_665 .
C22 C23 C24 O12 -141.4(13) . .
C22 C23 C24 O13 40.6(19) . .
C26 N10 C25 N9 1(3) . .
C26 N10 C25 C31 175(2) . .
C27 N9 C25 N10 -3(3) . .
C28 N9 C25 N10 -176(2) . .
C27 N9 C25 C31 -177(2) . .
C28 N9 C25 C31 10(3) . .
C25 N10 C26 C27 1(3) . .
C25 N9 C27 C26 4(3) . .
C28 N9 C27 C26 177.5(19) . .
N10 C26 C27 N9 -3(3) . .
C27 N9 C28 C29 76(3) . .
C25 N9 C28 C29 -112(2) . .
N9 C28 C29 C30 -171.9(16) . .
La1 O15 C30 O14 -9.0(16) . .
La1 O15 C30 C29 168.8(14) . .
La3 O14 C30 O15 -165.4(18) . .
La1 O14 C30 O15 9.1(16) . .
La3 O14 C30 C29 17(4) . .
La1 O14 C30 C29 -168.7(13) . .
La3 O14 C30 La1 -175(3) . .
C28 C29 C30 O15 -20(3) . .
C28 C29 C30 O14 157.9(17) . .
C28 C29 C30 La1 82(5) . .
O3 La1 C30 O15 -107.9(9) . .
O1 La1 C30 O15 -176.9(9) . .
O13 La1 C30 O15 30.8(10) 4_745 .
O2 La1 C30 O15 109.6(9) 3 .
O8 La1 C30 O15 104.0(10) 2_654 .
O4 La1 C30 O15 -42.5(9) . .
O14 La1 C30 O15 -171.2(16) . .
O6 La1 C30 O15 -113.8(10) . .
La2 La1 C30 O15 -139.2(8) . .
La3 La1 C30 O15 -169.8(10) . .
O3 La1 C30 O14 63.3(12) . .
O1 La1 C30 O14 -5.8(9) . .
O13 La1 C30 O14 -158.0(8) 4_745 .
O2 La1 C30 O14 -79.2(9) 3 .
O8 La1 C30 O14 -84.8(9) 2_654 .
O4 La1 C30 O14 128.7(8) . .
O6 La1 C30 O14 57.4(8) . .
O15 La1 C30 O14 171.2(16) . .
La2 La1 C30 O14 32.0(9) . .
La3 La1 C30 O14 1.3(7) . .
O3 La1 C30 C29 145(5) . .
O1 La1 C30 C29 76(5) . .
O13 La1 C30 C29 -76(5) 4_745 .
O2 La1 C30 C29 3(5) 3 .
O8 La1 C30 C29 -3(5) 2_654 .
O4 La1 C30 C29 -149(5) . .
O14 La1 C30 C29 82(5) . .
O6 La1 C30 C29 139(5) . .
O15 La1 C30 C29 -107(5) . .
La2 La1 C30 C29 114(5) . .
La3 La1 C30 C29 83(5) . .
C32 N12 C31 N11 -4(3) . .
C32 N12 C31 C25 174(2) . .
C33 N11 C31 N12 3(3) . .
C34 N11 C31 N12 -172.9(18) . .
C33 N11 C31 C25 -174.6(19) . .
C34 N11 C31 C25 9(3) . .
N10 C25 C31 N12 -122(3) . .
N9 C25 C31 N12 51(3) . .
N10 C25 C31 N11 56(3) . .
N9 C25 C31 N11 -131(2) . .
C31 N12 C32 C33 4(3) . .
N12 C32 C33 N11 -2(3) . .
C31 N11 C33 C32 -1(2) . .
C34 N11 C33 C32 175.8(17) . .
C31 N11 C34 C35 -116(2) . .
C33 N11 C34 C35 69(2) . .
N11 C34 C35 C36 -177.4(14) . .
La3 O16 C36 O17 -4.1(14) 3_545 .
La3 O16 C36 C35 176.4(11) 3_545 .
La2 O17 C36 O16 -99.3(15) 1_545 .
La3 O17 C36 O16 4.1(14) 3_545 .
La2 O17 C36 C35 80.2(15) 1_545 .
La3 O17 C36 C35 -176.5(11) 3_545 .
La2 O17 C36 La3 -103.3(10) 1_545 3_545
C34 C35 C36 O16 -24(2) . .
C34 C35 C36 O17 156.0(14) . .
C34 C35 C36 La3 69(18) . 3_545
